data_1552029
loop_
_publ_author_name
'Congqing Zhu'
'Shunhua Li'
'Ming Luo'
'Xiaoxi Zhou'
'Yufen Niu'
'Minglian Lin'
'Jun Zhu'
'Zexing Cao'
'Xin Lu'
'Tingbin Wen'
'Zhaoxiong Xie'
'Paul v. R. Schleyer'
'Haiping Xia'

_publ_section_title
;
 Stabilization of anti-aromatic and strained five-membered rings with a
 transition metal
;
_journal_name_full 'Nature Chemistry'
_journal_page_first 698
_journal_page_last 703
_journal_paper_doi 10.1038/nchem.1690
_journal_volume 5
_journal_year 2013
_chemical_formula_moiety 'C63 H51 Cl2 O2 Os P3,C2H6Cl4O'
_chemical_formula_sum 'C65 H57 Cl6 O3 Os P3'
_chemical_formula_weight 1381.92
_space_group_IT_number 14
_space_group_name_Hall '-P 2yn'
_space_group_name_H-M_alt 'P 1 21/n 1'
_symmetry_cell_setting monoclinic
_symmetry_space_group_name_H-M 'P 1 21/n 1'
_atom_sites_solution_hydrogens geom
_atom_sites_solution_primary direct
_atom_sites_solution_secondary difmap
_cell_angle_alpha 90.00
_cell_angle_beta 109.685(3)
_cell_angle_gamma 90.00
_cell_formula_units_Z 4
_cell_length_a 13.8326(4)
_cell_length_b 28.3948(5)
_cell_length_c 15.8845(4)
_cell_measurement_reflns_used 13421
_cell_measurement_temperature 173(2)
_cell_measurement_theta_max 29.0572
_cell_measurement_theta_min 2.6388
_cell_volume 5874.4(3)
_computing_structure_refinement 'SHELXL-97 (Sheldrick, 1997)'
_computing_structure_solution 'SHELXS-97 (Sheldrick, 1990)'
_diffrn_ambient_temperature 173(2)
_diffrn_measured_fraction_theta_full 0.999
_diffrn_measured_fraction_theta_max 0.999
_diffrn_radiation_monochromator graphite
_diffrn_radiation_source 'fine-focus sealed tube'
_diffrn_radiation_type MoK\a
_diffrn_radiation_wavelength 0.71073
_diffrn_reflns_av_R_equivalents 0.0339
_diffrn_reflns_av_sigmaI/netI 0.0615
_diffrn_reflns_limit_h_max 11
_diffrn_reflns_limit_h_min -16
_diffrn_reflns_limit_k_max 33
_diffrn_reflns_limit_k_min -33
_diffrn_reflns_limit_l_max 18
_diffrn_reflns_limit_l_min -14
_diffrn_reflns_number 26019
_diffrn_reflns_theta_full 25.00
_diffrn_reflns_theta_max 25.00
_diffrn_reflns_theta_min 2.72
_exptl_absorpt_coefficient_mu 2.572
_exptl_absorpt_correction_T_max 1.000000
_exptl_absorpt_correction_T_min 0.80136
_exptl_absorpt_correction_type multi-scan
_exptl_absorpt_process_details
; 
CrysAlisPro, Oxford Diffraction Ltd., 
Version 1.171.33.46 (release 27-08-2009 CrysAlis171 .NET) 
(compiled Aug 27 2009,17:19:36) 
Empirical absorption correction using spherical harmonics, 
 implemented in SCALE3 ABSPACK scaling algorithm. 
;
_exptl_crystal_colour yellow
_exptl_crystal_density_diffrn 1.563
_exptl_crystal_density_method 'not measured'
_exptl_crystal_description block
_exptl_crystal_F_000 2776
_exptl_crystal_size_max 0.28
_exptl_crystal_size_mid 0.16
_exptl_crystal_size_min 0.10
_refine_diff_density_max 1.069
_refine_diff_density_min -0.735
_refine_diff_density_rms 0.085
_refine_ls_extinction_method none
_refine_ls_goodness_of_fit_ref 0.909
_refine_ls_hydrogen_treatment constr
_refine_ls_matrix_type full
_refine_ls_number_parameters 703
_refine_ls_number_reflns 10337
_refine_ls_number_restraints 6
_refine_ls_restrained_S_all 0.910
_refine_ls_R_factor_all 0.0405
_refine_ls_R_factor_gt 0.0267
_refine_ls_shift/su_max 0.002
_refine_ls_shift/su_mean 0.000
_refine_ls_structure_factor_coef Fsqd
_refine_ls_weighting_details 'calc w=1/[\s^2^(Fo^2^)+(0.0181P)^2^+0.0000P] where P=(Fo^2^+2Fc^2^)/3'
_refine_ls_weighting_scheme calc
_refine_ls_wR_factor_gt 0.0488
_refine_ls_wR_factor_ref 0.0502
_reflns_number_gt 7944
_reflns_number_total 10337
_reflns_threshold_expression >2sigma(I)
_cod_data_source_file nchem.1690-s2.cif
_cod_data_source_block 1
_cod_original_cell_volume 5874.4(2)
_cod_original_sg_symbol_H-M P2(1)/n
_cod_database_code 1552029

loop_
_symmetry_equiv_pos_as_xyz
'x, y, z'
'-x+1/2, y+1/2, -z+1/2'
'-x, -y, -z'
'x-1/2, -y-1/2, z-1/2'

loop_
_atom_site_label
_atom_site_type_symbol
_atom_site_fract_x
_atom_site_fract_y
_atom_site_fract_z
_atom_site_U_iso_or_equiv
_atom_site_adp_type
_atom_site_occupancy
_atom_site_symmetry_multiplicity
_atom_site_calc_flag
_atom_site_refinement_flags
_atom_site_disorder_assembly
_atom_site_disorder_group
C1 C -0.4485(3) 0.19298(11) -0.4017(2) 0.0153(8) Uani 1 1 d . . .
C2 C -0.5084(3) 0.16919(11) -0.4785(2) 0.0139(8) Uani 1 1 d . . .
C3 C -0.5626(3) 0.20297(11) -0.5410(2) 0.0148(8) Uani 1 1 d . . .
H3A H -0.6059 0.1959 -0.5985 0.018 Uiso 1 1 calc R . .
C4 C -0.5437(3) 0.24813(11) -0.50665(19) 0.0130(7) Uani 1 1 d . . .
C5 C -0.5931(3) 0.28856(11) -0.5510(2) 0.0154(8) Uani 1 1 d . . .
H5A H -0.6378 0.2883 -0.6098 0.018 Uiso 1 1 calc R . .
C6 C -0.5691(3) 0.32939(11) -0.4990(2) 0.0147(8) Uani 1 1 d . . .
C7 C -0.4979(3) 0.32126(11) -0.4155(2) 0.0143(8) Uani 1 1 d . . .
H7A H -0.4758 0.3463 -0.3761 0.017 Uiso 1 1 calc R . .
C8 C -0.6259(3) 0.37366(12) -0.5284(2) 0.0187(8) Uani 1 1 d . . .
C9 C -0.6726(4) 0.44561(12) -0.4782(3) 0.0352(11) Uani 1 1 d . . .
H9A H -0.6553 0.4647 -0.4253 0.053 Uiso 1 1 calc R . .
H9B H -0.7437 0.4368 -0.4961 0.053 Uiso 1 1 calc R . .
H9C H -0.6606 0.4632 -0.5254 0.053 Uiso 1 1 calc R . .
C111 C -0.3309(3) 0.27084(11) -0.5515(2) 0.0144(8) Uani 1 1 d . . .
C112 C -0.3274(3) 0.31219(12) -0.5962(2) 0.0203(9) Uani 1 1 d . . .
H11A H -0.3082 0.3401 -0.5642 0.024 Uiso 1 1 calc R . .
C113 C -0.3522(3) 0.31243(13) -0.6882(2) 0.0278(10) Uani 1 1 d . . .
H11B H -0.3512 0.3406 -0.7176 0.033 Uiso 1 1 calc R . .
C114 C -0.3783(3) 0.27165(14) -0.7362(2) 0.0286(10) Uani 1 1 d . . .
H11C H -0.3938 0.2719 -0.7979 0.034 Uiso 1 1 calc R . .
C115 C -0.3815(3) 0.23021(14) -0.6925(2) 0.0290(10) Uani 1 1 d . . .
H11D H -0.3990 0.2024 -0.7249 0.035 Uiso 1 1 calc R . .
C116 C -0.3592(3) 0.22947(12) -0.6013(2) 0.0233(9) Uani 1 1 d . . .
H11E H -0.3629 0.2013 -0.5727 0.028 Uiso 1 1 calc R . .
C121 C -0.2069(3) 0.21924(11) -0.3968(2) 0.0150(8) Uani 1 1 d . . .
C122 C -0.1937(3) 0.19534(12) -0.3171(2) 0.0200(9) Uani 1 1 d . . .
H12A H -0.2299 0.2050 -0.2803 0.024 Uiso 1 1 calc R . .
C123 C -0.1278(3) 0.15754(13) -0.2922(3) 0.0298(10) Uani 1 1 d . . .
H12B H -0.1192 0.1421 -0.2384 0.036 Uiso 1 1 calc R . .
C124 C -0.0743(3) 0.14239(12) -0.3469(3) 0.0275(10) Uani 1 1 d . . .
H12C H -0.0308 0.1165 -0.3305 0.033 Uiso 1 1 calc R . .
C125 C -0.0857(3) 0.16575(12) -0.4252(2) 0.0248(9) Uani 1 1 d . . .
H12D H -0.0495 0.1557 -0.4617 0.030 Uiso 1 1 calc R . .
C126 C -0.1502(3) 0.20389(12) -0.4501(2) 0.0197(9) Uani 1 1 d . . .
H12E H -0.1564 0.2197 -0.5030 0.024 Uiso 1 1 calc R . .
C131 C -0.2253(3) 0.32178(11) -0.3910(2) 0.0148(8) Uani 1 1 d . . .
C132 C -0.1197(3) 0.32102(12) -0.3507(2) 0.0241(9) Uani 1 1 d . . .
H13A H -0.0851 0.2924 -0.3388 0.029 Uiso 1 1 calc R . .
C133 C -0.0651(3) 0.36300(12) -0.3279(2) 0.0297(10) Uani 1 1 d . . .
H13B H 0.0060 0.3623 -0.3018 0.036 Uiso 1 1 calc R . .
C134 C -0.1155(3) 0.40521(13) -0.3437(2) 0.0277(10) Uani 1 1 d . . .
H13C H -0.0785 0.4331 -0.3284 0.033 Uiso 1 1 calc R . .
C135 C -0.2215(3) 0.40666(13) -0.3824(2) 0.0262(10) Uani 1 1 d . . .
H13D H -0.2559 0.4354 -0.3933 0.031 Uiso 1 1 calc R . .
C136 C -0.2756(3) 0.36477(11) -0.4046(2) 0.0205(9) Uani 1 1 d . . .
H13E H -0.3469 0.3655 -0.4291 0.025 Uiso 1 1 calc R . .
C211 C -0.6219(3) 0.30427(11) -0.2891(2) 0.0147(8) Uani 1 1 d . . .
C212 C -0.7202(3) 0.31904(12) -0.3355(2) 0.0232(9) Uani 1 1 d . . .
H21A H -0.7668 0.2984 -0.3737 0.028 Uiso 1 1 calc R . .
C213 C -0.7499(3) 0.36504(12) -0.3253(2) 0.0301(10) Uani 1 1 d . . .
H21B H -0.8164 0.3750 -0.3567 0.036 Uiso 1 1 calc R . .
C214 C -0.6811(3) 0.39567(13) -0.2691(2) 0.0258(9) Uani 1 1 d . . .
H21C H -0.7000 0.4267 -0.2646 0.031 Uiso 1 1 calc R . .
C215 C -0.5853(3) 0.38063(12) -0.2201(2) 0.0255(10) Uani 1 1 d . . .
H21D H -0.5403 0.4010 -0.1796 0.031 Uiso 1 1 calc R . .
C216 C -0.5546(3) 0.33540(12) -0.2301(2) 0.0215(9) Uani 1 1 d . . .
H21E H -0.4884 0.3256 -0.1972 0.026 Uiso 1 1 calc R . .
C221 C -0.5223(3) 0.22143(11) -0.1954(2) 0.0146(8) Uani 1 1 d . . .
C222 C -0.5806(3) 0.22635(11) -0.1391(2) 0.0191(9) Uani 1 1 d . . .
H22A H -0.6396 0.2448 -0.1567 0.023 Uiso 1 1 calc R . .
C223 C -0.5502(3) 0.20382(12) -0.0574(2) 0.0220(9) Uani 1 1 d . . .
H22B H -0.5895 0.2066 -0.0203 0.026 Uiso 1 1 calc R . .
C224 C -0.4628(3) 0.17740(12) -0.0310(2) 0.0214(9) Uani 1 1 d . . .
H22C H -0.4424 0.1626 0.0245 0.026 Uiso 1 1 calc R . .
C225 C -0.4041(3) 0.17233(11) -0.0856(2) 0.0208(9) Uani 1 1 d . . .
H22D H -0.3448 0.1541 -0.0671 0.025 Uiso 1 1 calc R . .
C226 C -0.4338(3) 0.19442(11) -0.1677(2) 0.0159(8) Uani 1 1 d . . .
H22E H -0.3943 0.1912 -0.2045 0.019 Uiso 1 1 calc R . .
C231 C -0.6792(3) 0.21112(11) -0.3673(2) 0.0142(8) Uani 1 1 d . . .
C232 C -0.7007(3) 0.16899(11) -0.3304(2) 0.0170(8) Uani 1 1 d . . .
H23A H -0.6614 0.1604 -0.2724 0.020 Uiso 1 1 calc R . .
C233 C -0.7806(3) 0.14025(12) -0.3803(2) 0.0205(9) Uani 1 1 d . . .
H23B H -0.7941 0.1123 -0.3558 0.025 Uiso 1 1 calc R . .
C234 C -0.8403(3) 0.15280(12) -0.4662(2) 0.0227(9) Uani 1 1 d . . .
H23C H -0.8931 0.1332 -0.4997 0.027 Uiso 1 1 calc R . .
C235 C -0.8213(3) 0.19421(13) -0.5017(2) 0.0235(9) Uani 1 1 d . . .
H23D H -0.8629 0.2032 -0.5587 0.028 Uiso 1 1 calc R . .
C236 C -0.7413(3) 0.22270(12) -0.4540(2) 0.0190(8) Uani 1 1 d . . .
H23E H -0.7284 0.2503 -0.4800 0.023 Uiso 1 1 calc R . .
C311 C -0.4528(3) 0.08123(11) -0.3826(2) 0.0171(8) Uani 1 1 d . . .
C312 C -0.4876(3) 0.09397(12) -0.3132(2) 0.0235(9) Uani 1 1 d . . .
H31A H -0.5394 0.1163 -0.3226 0.028 Uiso 1 1 calc R . .
C313 C -0.4447(4) 0.07331(13) -0.2304(2) 0.0318(11) Uani 1 1 d . . .
H31B H -0.4684 0.0814 -0.1841 0.038 Uiso 1 1 calc R . .
C314 C -0.3672(3) 0.04089(13) -0.2161(2) 0.0325(11) Uani 1 1 d . . .
H31C H -0.3383 0.0275 -0.1597 0.039 Uiso 1 1 calc R . .
C315 C -0.3321(3) 0.02799(12) -0.2834(3) 0.0302(10) Uani 1 1 d . . .
H31D H -0.2798 0.0059 -0.2732 0.036 Uiso 1 1 calc R . .
C316 C -0.3750(3) 0.04826(11) -0.3672(2) 0.0223(9) Uani 1 1 d . . .
H31E H -0.3515 0.0396 -0.4134 0.027 Uiso 1 1 calc R . .
C321 C -0.4342(3) 0.08918(11) -0.5566(2) 0.0172(8) Uani 1 1 d . . .
C322 C -0.3331(3) 0.10421(12) -0.5319(2) 0.0222(9) Uani 1 1 d . . .
H32A H -0.3095 0.1272 -0.4881 0.027 Uiso 1 1 calc R . .
C323 C -0.2669(3) 0.08537(12) -0.5715(3) 0.0281(10) Uani 1 1 d . . .
H32B H -0.1988 0.0950 -0.5541 0.034 Uiso 1 1 calc R . .
C324 C -0.3048(3) 0.05149(12) -0.6383(2) 0.0256(10) Uani 1 1 d . . .
H32C H -0.2608 0.0380 -0.6648 0.031 Uiso 1 1 calc R . .
C325 C -0.4046(3) 0.03787(12) -0.6653(2) 0.0251(10) Uani 1 1 d . . .
H32D H -0.4284 0.0160 -0.7113 0.030 Uiso 1 1 calc R . .
C326 C -0.4717(3) 0.05607(11) -0.6255(2) 0.0195(9) Uani 1 1 d . . .
H32E H -0.5399 0.0465 -0.6441 0.023 Uiso 1 1 calc R . .
C331 C -0.6392(3) 0.08602(11) -0.5425(2) 0.0152(8) Uani 1 1 d . . .
C332 C -0.6997(3) 0.10200(12) -0.6276(2) 0.0195(9) Uani 1 1 d . . .
H33A H -0.6733 0.1239 -0.6576 0.023 Uiso 1 1 calc R . .
C333 C -0.7976(3) 0.08542(12) -0.6664(2) 0.0225(9) Uani 1 1 d . . .
H33B H -0.8375 0.0966 -0.7224 0.027 Uiso 1 1 calc R . .
C334 C -0.8377(3) 0.05240(12) -0.6237(2) 0.0238(9) Uani 1 1 d . . .
H33C H -0.9035 0.0405 -0.6515 0.029 Uiso 1 1 calc R . .
C335 C -0.7793(3) 0.03709(12) -0.5389(2) 0.0229(9) Uani 1 1 d . . .
H33D H -0.8067 0.0156 -0.5090 0.027 Uiso 1 1 calc R . .
C336 C -0.6811(3) 0.05361(11) -0.4990(2) 0.0184(9) Uani 1 1 d . . .
H33E H -0.6422 0.0430 -0.4423 0.022 Uiso 1 1 calc R . .
O1 O -0.6834(2) 0.38184(8) -0.60320(16) 0.0259(7) Uani 1 1 d . . .
O2 O -0.6098(2) 0.40382(8) -0.46008(15) 0.0256(6) Uani 1 1 d . . .
P2 P -0.29929(7) 0.26773(3) -0.42981(5) 0.0136(2) Uani 1 1 d . . .
P1 P -0.56930(7) 0.24779(3) -0.30700(5) 0.01283(19) Uani 1 1 d . . .
P3 P -0.51092(8) 0.10689(3) -0.49166(6) 0.0144(2) Uani 1 1 d . . .
Cl1 Cl -0.32168(7) 0.28481(3) -0.23414(5) 0.0184(2) Uani 1 1 d . . .
Cl1B Cl -0.06816(9) 0.98611(3) -0.13987(6) 0.0369(3) Uani 1 1 d . . .
Cl1A Cl 0.05464(9) 1.07188(4) -0.09883(7) 0.0422(3) Uani 1 1 d . . .
C2S C -0.2013(5) 0.46488(17) 0.3708(3) 0.0695(16) Uani 1 1 d U . .
H2SA H -0.2438 0.4690 0.4080 0.083 Uiso 1 1 calc R . .
H2SB H -0.2456 0.4671 0.3089 0.083 Uiso 1 1 calc R . .
Cl2B Cl -0.14751(11) 0.40894(4) 0.38950(9) 0.0587(4) Uani 1 1 d . . .
Cl2A Cl -0.11198(10) 0.51056(4) 0.39299(8) 0.0517(3) Uani 1 1 d . . .
Os1 Os -0.440480(11) 0.256589(4) -0.376697(8) 0.01124(4) Uani 1 1 d . . .
C1S C -0.0449(3) 1.04141(12) -0.1796(2) 0.0304(10) Uani 1 1 d . . .
H1SA H -0.0266 1.0370 -0.2329 0.036 Uiso 1 1 calc R . .
H1SB H -0.1071 1.0601 -0.1958 0.036 Uiso 1 1 calc R . .
Cl1S Cl -0.59091(8) 0.51773(3) -0.17386(6) 0.0294(2) Uani 1 1 d . . .
O1S O -0.4783(2) 0.56392(8) 0.01882(16) 0.0305(7) Uani 1 1 d . . .
H1W H -0.5016 0.5500 -0.0314 0.037 Uiso 1 1 d R . .
H2W H -0.4530 0.5384 0.0450 0.037 Uiso 1 1 d R . .

loop_
_atom_site_aniso_label
_atom_site_aniso_U_11
_atom_site_aniso_U_22
_atom_site_aniso_U_33
_atom_site_aniso_U_23
_atom_site_aniso_U_13
_atom_site_aniso_U_12
C1 0.015(2) 0.0159(18) 0.020(2) 0.0014(14) 0.0130(19) 0.0024(16)
C2 0.009(2) 0.0162(18) 0.0180(19) -0.0028(15) 0.0062(16) -0.0005(16)
C3 0.010(2) 0.0206(19) 0.0128(18) -0.0009(15) 0.0029(16) -0.0037(16)
C4 0.0098(19) 0.018(2) 0.0133(15) -0.0020(15) 0.0067(14) -0.0004(16)
C5 0.009(2) 0.022(2) 0.0146(18) 0.0021(15) 0.0031(16) -0.0015(16)
C6 0.012(2) 0.0145(19) 0.0204(19) 0.0013(15) 0.0095(17) -0.0005(16)
C7 0.011(2) 0.0187(19) 0.0167(19) -0.0034(15) 0.0096(17) -0.0056(16)
C8 0.013(2) 0.018(2) 0.027(2) 0.0005(17) 0.0098(19) -0.0004(17)
C9 0.041(3) 0.019(2) 0.046(3) -0.0016(19) 0.015(2) 0.011(2)
C111 0.007(2) 0.021(2) 0.0163(18) -0.0030(15) 0.0067(16) 0.0024(15)
C112 0.020(2) 0.021(2) 0.019(2) 0.0007(16) 0.0050(18) 0.0013(17)
C113 0.028(3) 0.034(2) 0.021(2) 0.0101(18) 0.0081(19) 0.005(2)
C114 0.020(3) 0.050(3) 0.016(2) -0.0013(19) 0.0064(18) 0.000(2)
C115 0.026(3) 0.039(3) 0.022(2) -0.0118(18) 0.0066(19) -0.005(2)
C116 0.022(3) 0.024(2) 0.025(2) -0.0027(16) 0.0093(19) -0.0054(17)
C121 0.016(2) 0.0077(17) 0.0192(19) -0.0082(15) 0.0035(17) -0.0043(16)
C122 0.018(2) 0.023(2) 0.0190(19) -0.0014(16) 0.0064(17) 0.0022(18)
C123 0.033(3) 0.028(2) 0.028(2) 0.0102(18) 0.009(2) 0.008(2)
C124 0.022(3) 0.017(2) 0.040(3) 0.0009(18) 0.006(2) 0.0080(18)
C125 0.017(2) 0.023(2) 0.037(2) -0.0070(18) 0.013(2) -0.0025(18)
C126 0.014(2) 0.021(2) 0.026(2) 0.0010(16) 0.0106(18) -0.0023(17)
C131 0.016(2) 0.0161(19) 0.0131(18) 0.0002(15) 0.0066(17) -0.0017(16)
C132 0.023(3) 0.017(2) 0.029(2) 0.0000(17) 0.0047(19) 0.0003(18)
C133 0.018(3) 0.027(2) 0.035(2) -0.0030(18) -0.004(2) -0.0050(19)
C134 0.031(3) 0.020(2) 0.031(2) -0.0076(17) 0.009(2) -0.0098(19)
C135 0.028(3) 0.019(2) 0.033(2) -0.0029(17) 0.012(2) -0.0010(19)
C136 0.016(2) 0.020(2) 0.026(2) -0.0001(16) 0.0075(18) -0.0034(17)
C211 0.021(2) 0.0118(18) 0.0153(18) 0.0022(14) 0.0106(17) 0.0003(16)
C212 0.018(3) 0.020(2) 0.028(2) -0.0084(17) 0.0031(19) 0.0013(18)
C213 0.022(3) 0.026(2) 0.035(2) -0.0065(18) 0.000(2) 0.0094(19)
C214 0.029(3) 0.019(2) 0.030(2) -0.0071(17) 0.011(2) 0.0022(19)
C215 0.029(3) 0.020(2) 0.027(2) -0.0127(17) 0.009(2) -0.0058(19)
C216 0.014(2) 0.024(2) 0.023(2) -0.0032(16) 0.0012(18) 0.0025(17)
C221 0.015(2) 0.0118(17) 0.0160(18) -0.0010(14) 0.0040(16) -0.0033(16)
C222 0.015(2) 0.0220(19) 0.021(2) -0.0005(15) 0.0068(18) 0.0028(16)
C223 0.022(3) 0.030(2) 0.0172(19) -0.0014(17) 0.0109(18) 0.0030(19)
C224 0.022(3) 0.026(2) 0.0123(18) 0.0033(16) 0.0014(18) -0.0028(18)
C225 0.016(2) 0.019(2) 0.024(2) 0.0026(16) 0.0020(18) 0.0025(17)
C226 0.015(2) 0.0172(19) 0.0165(18) -0.0018(15) 0.0072(17) -0.0018(16)
C231 0.011(2) 0.0185(19) 0.0159(18) -0.0051(15) 0.0080(16) -0.0008(16)
C232 0.017(2) 0.0191(19) 0.0171(19) -0.0027(15) 0.0086(17) 0.0021(17)
C233 0.022(3) 0.015(2) 0.031(2) -0.0039(16) 0.018(2) -0.0032(17)
C234 0.013(2) 0.027(2) 0.029(2) -0.0153(18) 0.0096(19) -0.0060(18)
C235 0.016(2) 0.035(2) 0.019(2) -0.0074(17) 0.0050(18) -0.0032(19)
C236 0.017(2) 0.0224(19) 0.0204(19) -0.0019(16) 0.0098(18) -0.0005(17)
C311 0.015(2) 0.0132(17) 0.0202(19) -0.0028(16) 0.0026(17) -0.0010(17)
C312 0.033(3) 0.0153(19) 0.025(2) 0.0000(16) 0.013(2) 0.0031(18)
C313 0.050(3) 0.023(2) 0.023(2) -0.0043(18) 0.013(2) -0.002(2)
C314 0.042(3) 0.022(2) 0.020(2) 0.0009(17) -0.006(2) -0.005(2)
C315 0.025(3) 0.019(2) 0.038(2) -0.0005(18) -0.001(2) 0.0025(19)
C316 0.015(2) 0.018(2) 0.031(2) -0.0023(17) 0.0037(19) 0.0011(17)
C321 0.018(2) 0.0125(18) 0.023(2) -0.0017(15) 0.0092(18) 0.0004(16)
C322 0.023(3) 0.0154(19) 0.030(2) -0.0033(16) 0.0113(19) -0.0028(17)
C323 0.020(3) 0.025(2) 0.046(3) 0.0045(19) 0.020(2) 0.0004(19)
C324 0.034(3) 0.026(2) 0.024(2) 0.0029(18) 0.021(2) 0.007(2)
C325 0.034(3) 0.018(2) 0.025(2) -0.0026(16) 0.012(2) 0.0029(19)
C326 0.018(2) 0.019(2) 0.0204(19) 0.0020(16) 0.0050(18) -0.0015(17)
C331 0.013(2) 0.0143(18) 0.0213(19) -0.0054(15) 0.0092(17) 0.0014(16)
C332 0.019(2) 0.0154(19) 0.022(2) -0.0025(15) 0.0051(18) 0.0017(17)
C333 0.018(3) 0.020(2) 0.026(2) -0.0037(16) 0.0027(19) 0.0016(18)
C334 0.012(2) 0.020(2) 0.038(2) -0.0096(18) 0.0057(19) 0.0006(17)
C335 0.018(3) 0.018(2) 0.035(2) -0.0011(17) 0.012(2) 0.0002(17)
C336 0.018(3) 0.0161(19) 0.0214(19) -0.0011(15) 0.0073(18) 0.0022(17)
O1 0.0240(18) 0.0240(15) 0.0242(15) 0.0070(11) 0.0009(14) 0.0081(13)
O2 0.0329(19) 0.0141(13) 0.0266(14) -0.0012(11) 0.0060(13) 0.0088(12)
P2 0.0130(5) 0.0133(5) 0.0151(4) -0.0006(4) 0.0053(4) -0.0005(4)
P1 0.0118(5) 0.0133(5) 0.0130(4) -0.0007(4) 0.0037(4) 0.0003(4)
P3 0.0122(6) 0.0132(5) 0.0180(5) -0.0016(4) 0.0054(4) 0.0006(4)
Cl1 0.0157(6) 0.0221(5) 0.0163(4) -0.0049(4) 0.0040(4) -0.0035(4)
Cl1B 0.0375(7) 0.0280(5) 0.0409(6) 0.0021(5) 0.0073(6) -0.0065(5)
Cl1A 0.0344(8) 0.0352(6) 0.0569(7) -0.0159(5) 0.0152(6) -0.0116(5)
C2S 0.0680(19) 0.0671(18) 0.0716(18) 0.0008(10) 0.0212(11) 0.0004(10)
Cl2B 0.0676(11) 0.0389(7) 0.0791(9) 0.0070(6) 0.0374(8) 0.0087(7)
Cl2A 0.0460(9) 0.0457(7) 0.0599(7) 0.0012(6) 0.0133(7) 0.0011(6)
Os1 0.01048(7) 0.01123(7) 0.01187(6) -0.00121(6) 0.00357(5) -0.00022(7)
C1S 0.037(3) 0.022(2) 0.031(2) -0.0013(18) 0.010(2) -0.004(2)
Cl1S 0.0294(7) 0.0306(5) 0.0279(5) 0.0013(4) 0.0093(5) -0.0046(5)
O1S 0.036(2) 0.0215(14) 0.0332(15) -0.0046(12) 0.0097(14) -0.0010(13)

loop_
_atom_type_symbol
_atom_type_description
_atom_type_scat_dispersion_real
_atom_type_scat_dispersion_imag
_atom_type_scat_source
C C 0.0033 0.0016 'International Tables Vol C Tables 4.2.6.8 and 6.1.1.4'
H H 0.0000 0.0000 'International Tables Vol C Tables 4.2.6.8 and 6.1.1.4'
O O 0.0106 0.0060 'International Tables Vol C Tables 4.2.6.8 and 6.1.1.4'
P P 0.1023 0.0942 'International Tables Vol C Tables 4.2.6.8 and 6.1.1.4'
Cl Cl 0.1484 0.1585 'International Tables Vol C Tables 4.2.6.8 and 6.1.1.4'
Os Os -1.2165 7.6030 'International Tables Vol C Tables 4.2.6.8 and 6.1.1.4'

loop_
_geom_angle_atom_site_label_1
_geom_angle_atom_site_label_2
_geom_angle_atom_site_label_3
_geom_angle
_geom_angle_site_symmetry_1
_geom_angle_site_symmetry_3
C2 C1 Os1 129.5(3) . .
C1 C2 C3 107.8(3) . .
C1 C2 P3 124.5(3) . .
C3 C2 P3 127.7(3) . .
C4 C3 C2 111.7(3) . .
C3 C4 C5 124.5(3) . .
C3 C4 Os1 118.1(2) . .
C5 C4 Os1 117.3(2) . .
C6 C5 C4 113.9(3) . .
C7 C6 C5 112.3(3) . .
C7 C6 C8 125.5(3) . .
C5 C6 C8 121.7(3) . .
C6 C7 Os1 121.9(2) . .
O1 C8 O2 123.2(3) . .
O1 C8 C6 125.5(3) . .
O2 C8 C6 111.3(3) . .
C112 C111 C116 118.4(3) . .
C112 C111 P2 123.0(3) . .
C116 C111 P2 118.5(2) . .
C111 C112 C113 120.5(3) . .
C114 C113 C112 120.7(3) . .
C113 C114 C115 119.4(3) . .
C114 C115 C116 120.7(3) . .
C115 C116 C111 120.3(3) . .
C122 C121 C126 117.9(3) . .
C122 C121 P2 119.4(3) . .
C126 C121 P2 122.6(2) . .
C123 C122 C121 120.8(3) . .
C122 C123 C124 120.2(3) . .
C125 C124 C123 119.8(4) . .
C124 C125 C126 120.5(3) . .
C125 C126 C121 120.8(3) . .
C132 C131 C136 118.9(3) . .
C132 C131 P2 121.7(3) . .
C136 C131 P2 119.4(3) . .
C131 C132 C133 120.2(4) . .
C134 C133 C132 120.3(4) . .
C133 C134 C135 120.3(4) . .
C136 C135 C134 119.2(4) . .
C131 C136 C135 121.1(4) . .
C212 C211 C216 118.9(3) . .
C212 C211 P1 124.0(3) . .
C216 C211 P1 116.8(3) . .
C211 C212 C213 120.0(4) . .
C214 C213 C212 120.1(4) . .
C215 C214 C213 120.1(3) . .
C214 C215 C216 120.4(4) . .
C215 C216 C211 120.4(4) . .
C226 C221 C222 119.4(3) . .
C226 C221 P1 121.5(3) . .
C222 C221 P1 119.0(3) . .
C223 C222 C221 119.8(3) . .
C224 C223 C222 120.1(3) . .
C223 C224 C225 120.8(3) . .
C226 C225 C224 119.7(4) . .
C225 C226 C221 120.2(3) . .
C236 C231 C232 117.7(3) . .
C236 C231 P1 120.8(3) . .
C232 C231 P1 121.4(3) . .
C233 C232 C231 120.0(3) . .
C234 C233 C232 120.6(3) . .
C235 C234 C233 119.6(4) . .
C234 C235 C236 120.6(4) . .
C235 C236 C231 121.4(3) . .
C316 C311 C312 119.5(3) . .
C316 C311 P3 120.8(3) . .
C312 C311 P3 119.7(3) . .
C313 C312 C311 119.5(4) . .
C314 C313 C312 120.3(4) . .
C315 C314 C313 120.9(4) . .
C314 C315 C316 119.3(4) . .
C311 C316 C315 120.4(4) . .
C322 C321 C326 119.9(3) . .
C322 C321 P3 119.3(3) . .
C326 C321 P3 120.4(3) . .
C323 C322 C321 120.8(4) . .
C322 C323 C324 118.5(4) . .
C325 C324 C323 121.2(4) . .
C324 C325 C326 121.0(4) . .
C325 C326 C321 118.6(4) . .
C336 C331 C332 118.7(3) . .
C336 C331 P3 120.8(3) . .
C332 C331 P3 120.5(3) . .
C333 C332 C331 120.1(3) . .
C332 C333 C334 120.9(4) . .
C333 C334 C335 119.4(4) . .
C336 C335 C334 120.3(3) . .
C335 C336 C331 120.6(3) . .
C8 O2 C9 116.1(3) . .
C121 P2 C131 106.05(16) . .
C121 P2 C111 103.49(15) . .
C131 P2 C111 102.83(14) . .
C121 P2 Os1 111.91(11) . .
C131 P2 Os1 114.93(11) . .
C111 P2 Os1 116.38(12) . .
C211 P1 C231 106.15(16) . .
C211 P1 C221 103.85(14) . .
C231 P1 C221 103.71(15) . .
C211 P1 Os1 112.12(11) . .
C231 P1 Os1 115.61(10) . .
C221 P1 Os1 114.29(12) . .
C2 P3 C321 110.89(15) . .
C2 P3 C331 111.10(16) . .
C321 P3 C331 109.81(16) . .
C2 P3 C311 107.71(15) . .
C321 P3 C311 106.42(17) . .
C331 P3 C311 110.79(16) . .
Cl2B C2S Cl2A 114.4(3) . .
C1 Os1 C7 146.95(15) . .
C1 Os1 C4 72.75(14) . .
C7 Os1 C4 74.60(13) . .
C1 Os1 P2 92.87(11) . .
C7 Os1 P2 93.22(9) . .
C4 Os1 P2 91.94(8) . .
C1 Os1 P1 89.86(10) . .
C7 Os1 P1 87.63(9) . .
C4 Os1 P1 94.44(8) . .
P2 Os1 P1 173.57(3) . .
C1 Os1 Cl1 119.59(11) . .
C7 Os1 Cl1 93.31(10) . .
C4 Os1 Cl1 167.32(9) . .
P2 Os1 Cl1 84.80(3) . .
P1 Os1 Cl1 88.78(3) . .
Cl1A C1S Cl1B 111.7(2) . .

loop_
_geom_bond_atom_site_label_1
_geom_bond_atom_site_label_2
_geom_bond_distance
_geom_bond_site_symmetry_2
C1 C2 1.396(4) .
C1 Os1 1.845(3) .
C2 C3 1.403(4) .
C2 P3 1.780(3) .
C3 C4 1.384(4) .
C4 C5 1.399(4) .
C4 Os1 2.091(3) .
C5 C6 1.397(4) .
C6 C7 1.379(5) .
C6 C8 1.472(5) .
C7 Os1 2.013(3) .
C8 O1 1.209(4) .
C8 O2 1.341(4) .
C9 O2 1.441(4) .
C111 C112 1.381(4) .
C111 C116 1.396(4) .
C111 P2 1.835(3) .
C112 C113 1.384(4) .
C113 C114 1.367(5) .
C114 C115 1.375(5) .
C115 C116 1.376(4) .
C121 C122 1.393(4) .
C121 C126 1.403(4) .
C121 P2 1.831(4) .
C122 C123 1.377(5) .
C123 C124 1.386(5) .
C124 C125 1.371(5) .
C125 C126 1.374(5) .
C131 C132 1.383(5) .
C131 C136 1.386(5) .
C131 P2 1.833(3) .
C132 C133 1.392(5) .
C133 C134 1.367(5) .
C134 C135 1.387(6) .
C135 C136 1.386(5) .
C211 C212 1.375(5) .
C211 C216 1.393(5) .
C211 P1 1.823(3) .
C212 C213 1.395(5) .
C213 C214 1.374(5) .
C214 C215 1.359(5) .
C215 C216 1.379(5) .
C221 C226 1.384(5) .
C221 C222 1.398(4) .
C221 P1 1.830(3) .
C222 C223 1.379(4) .
C223 C224 1.364(5) .
C224 C225 1.381(5) .
C225 C226 1.379(4) .
C231 C236 1.394(5) .
C231 C232 1.408(4) .
C231 P1 1.825(4) .
C232 C233 1.388(5) .
C233 C234 1.382(5) .
C234 C235 1.367(5) .
C235 C236 1.374(5) .
C311 C316 1.384(5) .
C311 C312 1.391(4) .
C311 P3 1.800(3) .
C312 C313 1.378(5) .
C313 C314 1.372(5) .
C314 C315 1.366(5) .
C315 C316 1.387(5) .
C321 C322 1.387(5) .
C321 C326 1.403(4) .
C321 P3 1.783(3) .
C322 C323 1.381(5) .
C323 C324 1.398(5) .
C324 C325 1.356(5) .
C325 C326 1.387(5) .
C331 C336 1.389(4) .
C331 C332 1.403(5) .
C331 P3 1.785(4) .
C332 C333 1.368(5) .
C333 C334 1.380(5) .
C334 C335 1.386(5) .
C335 C336 1.374(5) .
P2 Os1 2.3950(9) .
P1 Os1 2.4067(8) .
Cl1 Os1 2.4420(8) .
Cl1B C1S 1.762(3) .
Cl1A C1S 1.761(4) .
C2S Cl2B 1.737(5) .
C2S Cl2A 1.743(5) .
